data_1503110
loop_
_publ_author_name
'Patel, Paresma R.'
'Boger, Dale L.'

_publ_section_title
;
 Intramolecular Diels-Alder reactions of cyclopropenone ketals.
;
_journal_issue 15
_journal_name_full 'Organic letters'
_journal_page_first 3540
_journal_page_last 3543
_journal_paper_doi 10.1021/ol101375a
_journal_volume 12
_journal_year 2010
_chemical_formula_sum 'C18 H24 O5'
_chemical_formula_weight 320.37
_chemical_name_systematic
; 
 ? 
;
_space_group_IT_number 2
_symmetry_cell_setting triclinic
_symmetry_space_group_name_Hall '-P 1'
_symmetry_space_group_name_H-M 'P -1'
_atom_sites_solution_hydrogens geom
_atom_sites_solution_primary direct
_atom_sites_solution_secondary difmap
_audit_creation_method SHELXL-97
_cell_angle_alpha 85.00(3)
_cell_angle_beta 74.87(3)
_cell_angle_gamma 84.77(3)
_cell_formula_units_Z 2
_cell_length_a 7.4222(15)
_cell_length_b 9.2295(18)
_cell_length_c 13.544(3)
_cell_measurement_reflns_used 1331
_cell_measurement_temperature 296(2)
_cell_measurement_theta_max 23.65
_cell_measurement_theta_min 2.63
_cell_volume 890.0(3)
_computing_cell_refinement 'Bruker SMART'
_computing_data_collection 'Bruker SMART'
_computing_data_reduction 'Bruker SAINT+'
_computing_molecular_graphics 'Bruker SHELXTL'
_computing_publication_material 'Bruker SHELXTL'
_computing_structure_refinement 'SHELXL-97 (Sheldrick, 1997)'
_computing_structure_solution 'SHELXS-97 (Sheldrick, 1997)'
_diffrn_ambient_temperature 296(2)
_diffrn_measured_fraction_theta_full 0.995
_diffrn_measured_fraction_theta_max 0.995
_diffrn_measurement_device_type 'CCD area detector'
_diffrn_measurement_method 'phi and omega scans'
_diffrn_radiation_monochromator graphite
_diffrn_radiation_source 'fine-focus sealed tube'
_diffrn_radiation_type MoK\a
_diffrn_radiation_wavelength 0.71073
_diffrn_reflns_av_R_equivalents 0.0341
_diffrn_reflns_av_sigmaI/netI 0.0597
_diffrn_reflns_limit_h_max 8
_diffrn_reflns_limit_h_min -8
_diffrn_reflns_limit_k_max 10
_diffrn_reflns_limit_k_min -10
_diffrn_reflns_limit_l_max 16
_diffrn_reflns_limit_l_min -16
_diffrn_reflns_number 6545
_diffrn_reflns_theta_full 24.99
_diffrn_reflns_theta_max 24.99
_diffrn_reflns_theta_min 1.56
_diffrn_standards_decay_% 1
_exptl_absorpt_coefficient_mu 0.086
_exptl_absorpt_correction_T_max 0.9974
_exptl_absorpt_correction_T_min 0.9779
_exptl_absorpt_correction_type multi-scan
_exptl_absorpt_process_details 'SADABS (Sheldrick, 1999)'
_exptl_crystal_colour Colorless
_exptl_crystal_density_diffrn 1.196
_exptl_crystal_density_meas 0
_exptl_crystal_density_method 'not measured'
_exptl_crystal_description Needle-like
_exptl_crystal_F_000 344
_exptl_crystal_size_max 0.26
_exptl_crystal_size_mid 0.04
_exptl_crystal_size_min 0.03
_refine_diff_density_max 0.171
_refine_diff_density_min -0.147
_refine_diff_density_rms 0.035
_refine_ls_extinction_method none
_refine_ls_goodness_of_fit_ref 1.088
_refine_ls_hydrogen_treatment constr
_refine_ls_matrix_type full
_refine_ls_number_parameters 212
_refine_ls_number_reflns 3109
_refine_ls_number_restraints 0
_refine_ls_restrained_S_all 1.088
_refine_ls_R_factor_all 0.1396
_refine_ls_R_factor_gt 0.0805
_refine_ls_shift/su_max 0.005
_refine_ls_shift/su_mean 0.001
_refine_ls_structure_factor_coef Fsqd
_refine_ls_weighting_details 'calc w=1/[\s^2^(Fo^2^)+(0.0600P)^2^+0.2000P] where P=(Fo^2^+2Fc^2^)/3'
_refine_ls_weighting_scheme calc
_refine_ls_wR_factor_gt 0.1532
_refine_ls_wR_factor_ref 0.1776
_reflns_number_gt 1788
_reflns_number_total 3109
_reflns_threshold_expression >2sigma(I)
_cod_data_source_file ol101375a_si_003.cif
_cod_data_source_block ppin
_cod_depositor_comments
;
The following automatic conversions were performed:

'_symmetry_cell_setting' value 'Triclinic' changed to 'triclinic'
according to /home/saulius/struct/CIF-dictionaries/cif_core.dic
dictionary named 'cif_core.dic' version 2.4.2 from
2011-04-26.

'_exptl_absorpt_correction_type' value 'Multi-scan'
changed to 'multi-scan' according to
/home/saulius/struct/CIF-dictionaries/cif_core.dic dictionary named
'cif_core.dic' version 2.4.2 from 2011-04-26.

Automatic conversion script
Id: cif_fix_values 1715 2011-07-08 13:25:40Z adriana 
;
_cod_original_sg_symbol_H-M P-1
_cod_database_code 1503110

loop_
_symmetry_equiv_pos_as_xyz
'x, y, z'
'-x, -y, -z'

loop_
_atom_site_label
_atom_site_type_symbol
_atom_site_fract_x
_atom_site_fract_y
_atom_site_fract_z
_atom_site_U_iso_or_equiv
_atom_site_adp_type
_atom_site_occupancy
_atom_site_symmetry_multiplicity
_atom_site_calc_flag
_atom_site_refinement_flags
O1 O 0.1260(3) 0.4340(2) 0.70214(17) 0.0644(7) Uani 1 1 d .
O2 O 0.1741(4) 0.1627(3) 0.40425(19) 0.0785(8) Uani 1 1 d .
O3 O 0.3442(4) 0.2784(3) 0.2654(2) 0.0823(8) Uani 1 1 d .
O4 O 0.4357(4) 0.7565(3) 0.3244(2) 0.0936(9) Uani 1 1 d .
O5 O 0.3285(6) 0.1829(5) 0.8653(3) 0.1468(16) Uani 1 1 d .
H5 H 0.4046 0.2112 0.8132 0.176 Uiso 1 1 calc R
C1 C 0.1877(4) 0.4729(3) 0.6005(2) 0.0490(8) Uani 1 1 d .
C2 C 0.1984(4) 0.3791(3) 0.5268(2) 0.0510(8) Uani 1 1 d .
H2 H 0.1558 0.2876 0.5504 0.061 Uiso 1 1 calc R
C3 C 0.2652(4) 0.4014(3) 0.4194(2) 0.0495(8) Uani 1 1 d .
C4 C 0.3367(4) 0.5219(4) 0.3615(3) 0.0585(9) Uani 1 1 d .
H4 H 0.3740 0.5113 0.2912 0.070 Uiso 1 1 calc R
C5 C 0.3632(5) 0.6624(4) 0.3919(3) 0.0600(9) Uani 1 1 d .
C6 C 0.3091(5) 0.7023(3) 0.4977(3) 0.0559(9) Uani 1 1 d .
C7 C 0.2367(4) 0.6223(3) 0.5861(3) 0.0523(9) Uani 1 1 d .
C8 C 0.2115(5) 0.7114(4) 0.6776(3) 0.0692(10) Uani 1 1 d .
H8A H 0.2995 0.6756 0.7175 0.083 Uiso 1 1 calc R
H8B H 0.0854 0.7077 0.7213 0.083 Uiso 1 1 calc R
C9 C 0.2488(6) 0.8670(4) 0.6325(4) 0.0873(13) Uani 1 1 d .
H9A H 0.1328 0.9280 0.6428 0.105 Uiso 1 1 calc R
H9B H 0.3323 0.9092 0.6648 0.105 Uiso 1 1 calc R
C10 C 0.3384(6) 0.8541(4) 0.5191(4) 0.0831(12) Uani 1 1 d .
H10A H 0.2795 0.9257 0.4785 0.100 Uiso 1 1 calc R
H10B H 0.4709 0.8691 0.5032 0.100 Uiso 1 1 calc R
C11 C 0.2539(5) 0.2681(4) 0.3637(3) 0.0579(9) Uani 1 1 d .
C12 C 0.3455(7) 0.1524(5) 0.2070(3) 0.1033(15) Uani 1 1 d .
H12A H 0.3899 0.0647 0.2410 0.124 Uiso 1 1 calc R
H12B H 0.2201 0.1399 0.2018 0.124 Uiso 1 1 calc R
C13 C 0.4677(9) 0.1780(6) 0.1068(4) 0.149(2) Uani 1 1 d .
H13A H 0.4271 0.2682 0.0755 0.178 Uiso 1 1 calc R
H13B H 0.4645 0.0995 0.0653 0.178 Uiso 1 1 calc R
H13C H 0.5931 0.1834 0.1124 0.178 Uiso 1 1 calc R
C14 C 0.0700(5) 0.2883(4) 0.7353(2) 0.0669(10) Uani 1 1 d .
H14A H 0.1728 0.2175 0.7094 0.080 Uiso 1 1 calc R
H14B H -0.0348 0.2697 0.7091 0.080 Uiso 1 1 calc R
C15 C 0.0145(6) 0.2746(4) 0.8515(3) 0.0755(11) Uani 1 1 d .
C16 C -0.1389(6) 0.3914(5) 0.8947(3) 0.1055(15) Uani 1 1 d .
H16A H -0.2472 0.3811 0.8703 0.127 Uiso 1 1 calc R
H16B H -0.0942 0.4863 0.8726 0.127 Uiso 1 1 calc R
H16C H -0.1717 0.3802 0.9682 0.127 Uiso 1 1 calc R
C17 C -0.0601(7) 0.1230(5) 0.8844(3) 0.1188(18) Uani 1 1 d .
H17A H 0.0373 0.0492 0.8597 0.143 Uiso 1 1 calc R
H17B H -0.1641 0.1134 0.8562 0.143 Uiso 1 1 calc R
H17C H -0.1001 0.1118 0.9578 0.143 Uiso 1 1 calc R
C18 C 0.1837(7) 0.2924(6) 0.8933(3) 0.1113(17) Uani 1 1 d .
H18A H 0.2318 0.3866 0.8681 0.134 Uiso 1 1 calc R
H18B H 0.1432 0.2912 0.9675 0.134 Uiso 1 1 calc R

loop_
_atom_site_aniso_label
_atom_site_aniso_U_11
_atom_site_aniso_U_22
_atom_site_aniso_U_33
_atom_site_aniso_U_23
_atom_site_aniso_U_13
_atom_site_aniso_U_12
O1 0.0835(18) 0.0538(15) 0.0568(16) -0.0099(12) -0.0166(13) -0.0073(12)
O2 0.098(2) 0.0615(16) 0.0772(19) -0.0148(14) -0.0192(16) -0.0126(15)
O3 0.090(2) 0.0909(19) 0.0631(18) -0.0274(15) -0.0051(15) -0.0143(15)
O4 0.111(2) 0.0644(17) 0.094(2) 0.0163(15) -0.0090(17) -0.0167(16)
O5 0.124(3) 0.205(4) 0.091(3) 0.029(3) -0.023(2) 0.044(3)
C1 0.046(2) 0.050(2) 0.051(2) -0.0072(17) -0.0140(16) 0.0024(15)
C2 0.050(2) 0.0447(18) 0.061(2) -0.0037(17) -0.0186(17) -0.0050(15)
C3 0.0416(19) 0.052(2) 0.057(2) -0.0093(17) -0.0171(16) 0.0031(15)
C4 0.054(2) 0.060(2) 0.058(2) -0.0012(18) -0.0110(18) 0.0020(18)
C5 0.053(2) 0.048(2) 0.076(3) 0.009(2) -0.0158(19) -0.0024(17)
C6 0.051(2) 0.0413(19) 0.080(3) -0.0060(18) -0.0250(19) -0.0027(16)
C7 0.045(2) 0.0449(19) 0.071(2) -0.0144(18) -0.0211(18) 0.0033(15)
C8 0.068(3) 0.060(2) 0.086(3) -0.028(2) -0.026(2) 0.0014(19)
C9 0.085(3) 0.059(3) 0.128(4) -0.031(3) -0.037(3) -0.003(2)
C10 0.085(3) 0.048(2) 0.123(4) -0.011(2) -0.037(3) -0.004(2)
C11 0.058(2) 0.059(2) 0.061(3) -0.011(2) -0.023(2) 0.0057(19)
C12 0.119(4) 0.112(4) 0.082(3) -0.053(3) -0.015(3) -0.011(3)
C13 0.190(6) 0.152(5) 0.090(4) -0.054(4) 0.003(4) -0.012(4)
C14 0.084(3) 0.060(2) 0.059(2) -0.0022(18) -0.022(2) -0.007(2)
C15 0.096(3) 0.076(3) 0.052(2) -0.006(2) -0.016(2) 0.004(2)
C16 0.122(4) 0.107(3) 0.073(3) -0.008(3) -0.005(3) 0.013(3)
C17 0.161(5) 0.090(3) 0.084(3) 0.023(3) -0.003(3) -0.013(3)
C18 0.133(5) 0.147(5) 0.058(3) -0.015(3) -0.036(3) 0.014(4)

loop_
_atom_type_symbol
_atom_type_description
_atom_type_scat_dispersion_real
_atom_type_scat_dispersion_imag
_atom_type_scat_source
C C 0.0033 0.0016 'International Tables Vol C Tables 4.2.6.8 and 6.1.1.4'
H H 0.0000 0.0000 'International Tables Vol C Tables 4.2.6.8 and 6.1.1.4'
O O 0.0106 0.0060 'International Tables Vol C Tables 4.2.6.8 and 6.1.1.4'

loop_
_geom_angle_atom_site_label_1
_geom_angle_atom_site_label_2
_geom_angle_atom_site_label_3
_geom_angle
C1 O1 C14 120.1(2)
C11 O3 C12 116.6(3)
C2 C1 O1 122.4(3)
C2 C1 C7 127.5(3)
O1 C1 C7 110.1(3)
C1 C2 C3 129.0(3)
C4 C3 C2 129.7(3)
C4 C3 C11 117.7(3)
C2 C3 C11 112.6(3)
C3 C4 C5 130.3(3)
O4 C5 C4 119.0(3)
O4 C5 C6 117.5(3)
C4 C5 C6 123.4(3)
C7 C6 C5 130.7(3)
C7 C6 C10 111.0(3)
C5 C6 C10 118.3(3)
C6 C7 C1 129.2(3)
C6 C7 C8 110.7(3)
C1 C7 C8 120.1(3)
C7 C8 C9 105.0(3)
C10 C9 C8 105.8(3)
C6 C10 C9 105.6(3)
O2 C11 O3 123.0(3)
O2 C11 C3 123.9(3)
O3 C11 C3 113.1(3)
C13 C12 O3 107.9(4)
O1 C14 C15 108.6(3)
C14 C15 C16 111.1(3)
C14 C15 C18 110.2(3)
C16 C15 C18 108.2(4)
C14 C15 C17 107.3(3)
C16 C15 C17 109.2(4)
C18 C15 C17 110.9(4)
O5 C18 C15 113.2(4)

loop_
_geom_bond_atom_site_label_1
_geom_bond_atom_site_label_2
_geom_bond_distance
O1 C1 1.360(4)
O1 C14 1.443(4)
O2 C11 1.201(4)
O3 C11 1.325(4)
O3 C12 1.460(4)
O4 C5 1.253(4)
O5 C18 1.406(5)
C1 C2 1.359(4)
C1 C7 1.442(4)
C2 C3 1.412(4)
C3 C4 1.368(4)
C3 C11 1.517(4)
C4 C5 1.439(5)
C5 C6 1.454(5)
C6 C7 1.361(4)
C6 C10 1.502(4)
C7 C8 1.508(4)
C8 C9 1.531(5)
C9 C10 1.517(5)
C12 C13 1.436(6)
C14 C15 1.516(5)
C15 C16 1.530(5)
C15 C18 1.533(6)
C15 C17 1.538(5)

loop_
_geom_hbond_atom_site_label_D
_geom_hbond_atom_site_label_H
_geom_hbond_atom_site_label_A
_geom_hbond_distance_DH
_geom_hbond_distance_HA
_geom_hbond_distance_DA
_geom_hbond_angle_DHA
_geom_hbond_site_symmetry_A
O5 H5 O4 0.82 1.94 2.750(5) 166.9 2_666

loop_
_geom_torsion_atom_site_label_1
_geom_torsion_atom_site_label_2
_geom_torsion_atom_site_label_3
_geom_torsion_atom_site_label_4
_geom_torsion
C14 O1 C1 C2 0.4(4)
C14 O1 C1 C7 -179.5(3)
O1 C1 C2 C3 -177.5(3)
C7 C1 C2 C3 2.4(5)
C1 C2 C3 C4 0.2(6)
C1 C2 C3 C11 179.8(3)
C2 C3 C4 C5 -0.9(6)
C11 C3 C4 C5 179.5(3)
C3 C4 C5 O4 178.6(3)
C3 C4 C5 C6 -1.8(5)
O4 C5 C6 C7 -176.6(3)
C4 C5 C6 C7 3.8(6)
O4 C5 C6 C10 1.6(5)
C4 C5 C6 C10 -178.0(3)
C5 C6 C7 C1 -1.7(6)
C10 C6 C7 C1 180.0(3)
C5 C6 C7 C8 177.5(3)
C10 C6 C7 C8 -0.7(4)
C2 C1 C7 C6 -2.1(5)
O1 C1 C7 C6 177.8(3)
C2 C1 C7 C8 178.7(3)
O1 C1 C7 C8 -1.4(4)
C6 C7 C8 C9 9.0(4)
C1 C7 C8 C9 -171.7(3)
C7 C8 C9 C10 -13.3(4)
C7 C6 C10 C9 -7.9(4)
C5 C6 C10 C9 173.6(3)
C8 C9 C10 C6 13.0(4)
C12 O3 C11 O2 -1.0(5)
C12 O3 C11 C3 178.0(3)
C4 C3 C11 O2 -170.7(3)
C2 C3 C11 O2 9.6(5)
C4 C3 C11 O3 10.4(4)
C2 C3 C11 O3 -169.3(3)
C11 O3 C12 C13 -173.2(4)
C1 O1 C14 C15 178.1(3)
O1 C14 C15 C16 56.0(4)
O1 C14 C15 C18 -63.9(4)
O1 C14 C15 C17 175.3(3)
C14 C15 C18 O5 -63.2(5)
C16 C15 C18 O5 175.1(4)
C17 C15 C18 O5 55.4(5)
